data_7224269
loop_
_publ_author_name
'tian, jianwen'
'He, Xiaohui'
'Liu, Jingyin'
'Deng, Xiaodan'
'Chen, Defu'

_publ_section_title
;
 Palladium(II) and copper(II) chloride complexes bearing bulky \a-diimine
 ligands as catalysts for norbornene vinyl-addition (co)polymerization
;
_journal_name_full 'RSC Adv.'
_journal_paper_doi 10.1039/C5RA23970B
_journal_year 2016
_chemical_formula_sum 'C40 H44 Cl2 N2 Pd'
_chemical_formula_weight 730.07
_chemical_name_systematic
; 
 ? 
;
_space_group_IT_number 9
_symmetry_cell_setting monoclinic
_symmetry_space_group_name_Hall 'C -2yc'
_symmetry_space_group_name_H-M 'C 1 c 1'
_atom_sites_solution_hydrogens geom
_atom_sites_solution_primary direct
_atom_sites_solution_secondary difmap
_audit_creation_method SHELXL-97
_audit_update_record
;
2015-11-12 deposited with the CCDC.
2016-02-16 downloaded from the CCDC.
;
_cell_angle_alpha 90.00
_cell_angle_beta 122.1150(10)
_cell_angle_gamma 90.00
_cell_formula_units_Z 4
_cell_length_a 22.5512(15)
_cell_length_b 10.8570(7)
_cell_length_c 17.8588(12)
_cell_measurement_reflns_used 8444
_cell_measurement_temperature 296(2)
_cell_measurement_theta_max 27.97
_cell_measurement_theta_min 2.39
_cell_volume 3703.4(4)
_computing_cell_refinement 'Bruker SAINT'
_computing_data_collection 'Bruker APEX2'
_computing_data_reduction 'Bruker SAINT'
_computing_molecular_graphics 'Bruker SHELXTL'
_computing_publication_material 'Bruker SHELXTL'
_computing_structure_refinement 'SHELXL-97 (Sheldrick, 2008)'
_computing_structure_solution 'SHELXS-97 (Sheldrick, 2008)'
_diffrn_ambient_temperature 296(2)
_diffrn_measured_fraction_theta_full 0.998
_diffrn_measured_fraction_theta_max 0.998
_diffrn_measurement_device_type 'Bruker APEX-II CCD'
_diffrn_measurement_method '\f and \w scans'
_diffrn_radiation_monochromator graphite
_diffrn_radiation_source 'fine-focus sealed tube'
_diffrn_radiation_type MoK\a
_diffrn_radiation_wavelength 0.71073
_diffrn_reflns_av_R_equivalents 0.0178
_diffrn_reflns_av_sigmaI/netI 0.0285
_diffrn_reflns_limit_h_max 27
_diffrn_reflns_limit_h_min -27
_diffrn_reflns_limit_k_max 12
_diffrn_reflns_limit_k_min -13
_diffrn_reflns_limit_l_max 21
_diffrn_reflns_limit_l_min -21
_diffrn_reflns_number 13844
_diffrn_reflns_theta_full 25.50
_diffrn_reflns_theta_max 25.50
_diffrn_reflns_theta_min 2.69
_exptl_absorpt_coefficient_mu 0.674
_exptl_absorpt_correction_T_max 0.9115
_exptl_absorpt_correction_T_min 0.8442
_exptl_absorpt_correction_type none
_exptl_crystal_colour yellow
_exptl_crystal_density_diffrn 1.309
_exptl_crystal_density_method 'not measured'
_exptl_crystal_description block
_exptl_crystal_F_000 1512
_exptl_crystal_size_max 0.26
_exptl_crystal_size_mid 0.25
_exptl_crystal_size_min 0.14
_refine_diff_density_max 0.361
_refine_diff_density_min -0.179
_refine_diff_density_rms 0.037
_refine_ls_abs_structure_details 'Flack H D (1983), Acta Cryst. A39, 876-881'
_refine_ls_abs_structure_Flack -0.018(17)
_refine_ls_extinction_method none
_refine_ls_goodness_of_fit_ref 1.011
_refine_ls_hydrogen_treatment mixed
_refine_ls_matrix_type full
_refine_ls_number_parameters 414
_refine_ls_number_reflns 6728
_refine_ls_number_restraints 2
_refine_ls_restrained_S_all 1.011
_refine_ls_R_factor_all 0.0283
_refine_ls_R_factor_gt 0.0243
_refine_ls_shift/su_max 0.002
_refine_ls_shift/su_mean 0.000
_refine_ls_structure_factor_coef Fsqd
_refine_ls_weighting_details 'calc w=1/[\s^2^(Fo^2^)+(0.0370P)^2^+0.1739P] where P=(Fo^2^+2Fc^2^)/3'
_refine_ls_weighting_scheme calc
_refine_ls_wR_factor_gt 0.0589
_refine_ls_wR_factor_ref 0.0616
_reflns_number_gt 6234
_reflns_number_total 6728
_reflns_threshold_expression >2sigma(I)
_cod_data_source_file c5ra23970b2.cif
_cod_data_source_block C2
_cod_depositor_comments
;
The following automatic conversions were performed:

'_symmetry_cell_setting' value 'Monoclinic' changed to 'monoclinic'
according to
/usr/data/users/saulius/crontab/automatic-downloads/rss-feeds/RSC/lib/dictionaries/cif_core.dic
dictionary named 'cif_core.dic' version 2.4.2 from 2011-04-26.

Automatic conversion script
Id: cif_fix_values 4268 2015-11-12 08:31:59Z antanas 
;
_cod_original_sg_symbol_H-M Cc
_cod_database_code 7224269

loop_
_symmetry_equiv_pos_as_xyz
'x, y, z'
'x, -y, z+1/2'
'x+1/2, y+1/2, z'
'x+1/2, -y+1/2, z+1/2'

loop_
_atom_site_label
_atom_site_type_symbol
_atom_site_fract_x
_atom_site_fract_y
_atom_site_fract_z
_atom_site_U_iso_or_equiv
_atom_site_adp_type
_atom_site_occupancy
_atom_site_symmetry_multiplicity
_atom_site_calc_flag
_atom_site_refinement_flags
Pd1 Pd 0.489169(10) 0.038789(14) 0.223498(11) 0.04706(7) Uani 1 1 d .
C8 C 0.52907(15) 0.2432(3) 0.49435(18) 0.0465(6) Uani 1 1 d .
C7 C 0.58344(18) 0.2321(4) 0.5819(2) 0.0605(9) Uani 1 1 d .
H7 H 0.5870 0.1632 0.6150 0.073 Uiso 1 1 calc R
C3 C 0.52335(14) 0.3475(2) 0.44560(17) 0.0438(6) Uani 1 1 d .
C4 C 0.57310(16) 0.4384(3) 0.4826(2) 0.0554(7) Uani 1 1 d .
H4 H 0.5706 0.5068 0.4496 0.066 Uiso 1 1 calc R
C15 C 0.33551(16) 0.3916(3) 0.3215(2) 0.0612(8) Uani 1 1 d .
H15 H 0.3307 0.4616 0.2888 0.073 Uiso 1 1 calc R
C11 C 0.40218(16) 0.2154(3) 0.40645(19) 0.0493(6) Uani 1 1 d .
C16 C 0.39485(14) 0.3206(2) 0.35711(18) 0.0465(6) Uani 1 1 d .
C1 C 0.46901(13) 0.2324(2) 0.31126(16) 0.0382(5) Uani 1 1 d .
C2 C 0.45932(13) 0.3479(2) 0.35148(17) 0.0423(6) Uani 1 1 d .
H2 H 0.4548 0.4231 0.3185 0.051 Uiso 1 1 calc R
C17 C 0.48398(14) -0.0971(2) 0.37451(18) 0.0423(6) Uani 1 1 d .
C18 C 0.54556(15) -0.1389(2) 0.44889(19) 0.0493(6) Uani 1 1 d .
C5 C 0.62722(18) 0.4264(3) 0.5701(2) 0.0679(9) Uani 1 1 d .
H5 H 0.6608 0.4882 0.5962 0.081 Uiso 1 1 calc R
C22 C 0.42119(16) -0.1597(3) 0.3358(2) 0.0581(7) Uani 1 1 d .
N1 N 0.46961(11) 0.21824(17) 0.24051(13) 0.0370(4) Uani 1 1 d .
C29 C 0.50713(15) 0.4095(2) 0.20352(18) 0.0452(6) Uani 1 1 d .
C40 C 0.45490(13) 0.3227(2) 0.18215(16) 0.0389(5) Uani 1 1 d .
C35 C 0.58167(15) 0.3944(3) 0.28153(19) 0.0576(7) Uani 1 1 d .
H35 H 0.5799 0.3490 0.3278 0.069 Uiso 1 1 calc R
C6 C 0.63205(18) 0.3255(4) 0.6187(2) 0.0712(10) Uani 1 1 d .
H6 H 0.6686 0.3198 0.6775 0.085 Uiso 1 1 calc R
C20 C 0.4782(2) -0.3103(3) 0.4508(3) 0.0719(10) Uani 1 1 d .
H20 H 0.4759 -0.3824 0.4772 0.086 Uiso 1 1 calc R
C24 C 0.61490(18) -0.0735(4) 0.4880(3) 0.0722(9) Uani 1 1 d .
H24 H 0.6052 0.0126 0.4689 0.087 Uiso 1 1 calc R
C25 C 0.6585(2) -0.0746(5) 0.5896(3) 0.0984(13) Uani 1 1 d .
H25A H 0.6298 -0.0489 0.6116 0.148 Uiso 1 1 calc R
H25B H 0.6974 -0.0191 0.6104 0.148 Uiso 1 1 calc R
H25C H 0.6756 -0.1564 0.6101 0.148 Uiso 1 1 calc R
C19 C 0.5409(2) -0.2478(3) 0.4868(2) 0.0689(9) Uani 1 1 d .
H19 H 0.5805 -0.2787 0.5370 0.083 Uiso 1 1 calc R
C21 C 0.4210(2) -0.2677(3) 0.3784(3) 0.0716(10) Uani 1 1 d .
H21 H 0.3793 -0.3114 0.3553 0.086 Uiso 1 1 calc R
C31 C 0.4229(2) 0.5222(3) 0.0737(2) 0.0693(9) Uani 1 1 d .
H31 H 0.4116 0.5906 0.0371 0.083 Uiso 1 1 calc R
C32 C 0.37367(18) 0.4336(3) 0.0540(2) 0.0667(9) Uani 1 1 d .
H32 H 0.3292 0.4423 0.0037 0.080 Uiso 1 1 calc R
C30 C 0.48890(18) 0.5108(3) 0.1469(2) 0.0601(8) Uani 1 1 d .
H30 H 0.5221 0.5712 0.1593 0.072 Uiso 1 1 calc R
C14 C 0.28294(18) 0.3570(4) 0.3350(3) 0.0791(10) Uani 1 1 d .
H14 H 0.2423 0.4040 0.3107 0.095 Uiso 1 1 calc R
C23 C 0.3561(2) -0.1168(4) 0.2521(3) 0.1007(15) Uani 1 1 d .
H23 H 0.3669 -0.0388 0.2343 0.121 Uiso 1 1 calc R
C26 C 0.6577(2) -0.1282(7) 0.4532(4) 0.136(2) Uani 1 1 d .
H26A H 0.6639 -0.2148 0.4658 0.204 Uiso 1 1 calc R
H26B H 0.7026 -0.0887 0.4814 0.204 Uiso 1 1 calc R
H26C H 0.6336 -0.1157 0.3905 0.204 Uiso 1 1 calc R
C12 C 0.34940(18) 0.1825(3) 0.4201(2) 0.0688(9) Uani 1 1 d .
H12 H 0.3538 0.1131 0.4533 0.083 Uiso 1 1 calc R
C28 C 0.3324(4) -0.2089(9) 0.1768(4) 0.188(4) Uani 1 1 d .
H28A H 0.3699 -0.2229 0.1672 0.282 Uiso 1 1 calc R
H28B H 0.2926 -0.1764 0.1238 0.282 Uiso 1 1 calc R
H28C H 0.3199 -0.2852 0.1920 0.282 Uiso 1 1 calc R
C37 C 0.6186(2) 0.5177(4) 0.3209(3) 0.0907(13) Uani 1 1 d .
H37A H 0.6283 0.5575 0.2806 0.136 Uiso 1 1 calc R
H37B H 0.6617 0.5031 0.3761 0.136 Uiso 1 1 calc R
H37C H 0.5889 0.5695 0.3307 0.136 Uiso 1 1 calc R
C10 C 0.47670(13) 0.1206(2) 0.36324(17) 0.0380(5) Uani 1 1 d .
C34 C 0.33304(18) 0.2322(4) 0.0825(2) 0.0791(10) Uani 1 1 d .
H34 H 0.3550 0.1648 0.1251 0.095 Uiso 1 1 calc R
C33 C 0.38856(15) 0.3309(3) 0.10742(18) 0.0520(7) Uani 1 1 d .
C9 C 0.47115(15) 0.1487(2) 0.44275(18) 0.0461(6) Uani 1 1 d .
H9 H 0.4757 0.0754 0.4775 0.055 Uiso 1 1 calc R
C13 C 0.28967(19) 0.2551(4) 0.3834(3) 0.0803(11) Uani 1 1 d .
H13 H 0.2537 0.2339 0.3920 0.096 Uiso 1 1 calc R
C36 C 0.6232(2) 0.3171(5) 0.2534(3) 0.1027(15) Uani 1 1 d .
H36A H 0.5999 0.2396 0.2303 0.154 Uiso 1 1 calc R
H36B H 0.6694 0.3027 0.3036 0.154 Uiso 1 1 calc R
H36C H 0.6262 0.3602 0.2086 0.154 Uiso 1 1 calc R
Cl2 Cl 0.49209(6) 0.08010(10) 0.10165(6) 0.0806(3) Uani 1 1 d .
N2 N 0.48413(12) 0.0184(2) 0.33369(16) 0.0391(5) Uani 1 1 d .
Cl1 Cl 0.51201(7) -0.16265(8) 0.21596(8) 0.0934(3) Uani 1 1 d .
C27 C 0.2971(3) -0.0930(6) 0.2686(4) 0.137(2) Uani 1 1 d .
H27A H 0.2890 -0.1661 0.2922 0.205 Uiso 1 1 calc R
H27B H 0.2551 -0.0714 0.2139 0.205 Uiso 1 1 calc R
H27C H 0.3101 -0.0267 0.3100 0.205 Uiso 1 1 calc R
C38 C 0.3076(3) 0.1793(6) -0.0100(4) 0.153(3) Uani 1 1 d .
H38A H 0.2824 0.1042 -0.0183 0.230 Uiso 1 1 calc R
H38B H 0.3473 0.1630 -0.0150 0.230 Uiso 1 1 calc R
H38C H 0.2774 0.2379 -0.0544 0.230 Uiso 1 1 calc R
C39 C 0.2737(3) 0.2788(7) 0.0886(4) 0.155(3) Uani 1 1 d .
H39A H 0.2912 0.3113 0.1467 0.232 Uiso 1 1 calc R
H39B H 0.2418 0.2125 0.0774 0.232 Uiso 1 1 calc R
H39C H 0.2497 0.3426 0.0455 0.232 Uiso 1 1 calc R

loop_
_atom_site_aniso_label
_atom_site_aniso_U_11
_atom_site_aniso_U_22
_atom_site_aniso_U_33
_atom_site_aniso_U_23
_atom_site_aniso_U_13
_atom_site_aniso_U_12
Pd1 0.07936(13) 0.03061(9) 0.05253(11) -0.00635(11) 0.04945(10) -0.00537(12)
C8 0.0616(17) 0.0452(16) 0.0420(15) -0.0001(12) 0.0338(14) 0.0083(13)
C7 0.070(2) 0.069(2) 0.0454(17) -0.0017(16) 0.0328(16) 0.0170(17)
C3 0.0574(15) 0.0361(13) 0.0484(14) -0.0071(11) 0.0352(13) 0.0039(11)
C4 0.0671(18) 0.0430(15) 0.068(2) -0.0147(13) 0.0435(17) -0.0043(13)
C15 0.0636(18) 0.0537(18) 0.0632(19) -0.0114(15) 0.0317(16) 0.0032(15)
C11 0.0640(17) 0.0466(15) 0.0496(16) -0.0121(13) 0.0385(15) -0.0043(13)
C16 0.0577(16) 0.0404(14) 0.0468(15) -0.0098(12) 0.0314(14) -0.0006(12)
C1 0.0498(14) 0.0317(12) 0.0404(13) -0.0030(10) 0.0288(12) -0.0045(10)
C2 0.0619(15) 0.0294(12) 0.0454(14) 0.0003(10) 0.0352(13) 0.0019(11)
C17 0.0647(16) 0.0267(12) 0.0502(15) 0.0009(11) 0.0405(14) 0.0009(11)
C18 0.0655(17) 0.0390(14) 0.0607(17) 0.0018(12) 0.0451(15) 0.0101(12)
C5 0.0615(19) 0.068(2) 0.068(2) -0.0237(18) 0.0306(18) -0.0057(16)
C22 0.0714(19) 0.0414(15) 0.0677(19) 0.0007(14) 0.0412(17) -0.0102(14)
N1 0.0505(11) 0.0295(10) 0.0398(11) -0.0020(8) 0.0301(9) -0.0039(9)
C29 0.0592(16) 0.0361(13) 0.0479(15) 0.0002(12) 0.0336(13) -0.0053(12)
C40 0.0526(14) 0.0310(12) 0.0404(13) 0.0021(10) 0.0296(12) 0.0004(11)
C35 0.0567(17) 0.0605(19) 0.0555(18) 0.0022(14) 0.0297(15) -0.0093(14)
C6 0.061(2) 0.093(3) 0.0488(18) -0.0164(19) 0.0217(16) 0.0145(19)
C20 0.113(3) 0.0331(15) 0.106(3) 0.0181(18) 0.082(3) 0.0112(18)
C24 0.064(2) 0.068(2) 0.082(2) 0.0111(18) 0.0368(19) 0.0132(16)
C25 0.075(3) 0.112(3) 0.089(3) 0.000(3) 0.030(2) 0.014(2)
C19 0.098(3) 0.0489(18) 0.077(2) 0.0254(17) 0.058(2) 0.0313(19)
C21 0.098(3) 0.0404(18) 0.104(3) -0.0009(19) 0.073(3) -0.0147(18)
C31 0.090(3) 0.057(2) 0.068(2) 0.0267(16) 0.046(2) 0.0144(18)
C32 0.068(2) 0.076(2) 0.0503(18) 0.0168(16) 0.0273(16) 0.0163(17)
C30 0.083(2) 0.0417(16) 0.069(2) 0.0082(14) 0.049(2) -0.0072(14)
C14 0.0589(19) 0.088(3) 0.089(2) -0.023(2) 0.0381(19) 0.0024(19)
C23 0.082(3) 0.093(3) 0.088(3) 0.014(2) 0.019(2) -0.039(2)
C26 0.091(3) 0.211(7) 0.140(5) -0.044(5) 0.083(3) -0.025(4)
C12 0.090(2) 0.062(2) 0.083(2) -0.0181(17) 0.066(2) -0.0173(17)
C28 0.142(5) 0.307(11) 0.085(4) -0.065(5) 0.039(4) -0.079(6)
C37 0.092(3) 0.088(3) 0.079(3) -0.010(2) 0.036(2) -0.043(2)
C10 0.0486(14) 0.0325(13) 0.0399(14) -0.0002(11) 0.0282(12) -0.0028(11)
C34 0.064(2) 0.094(3) 0.060(2) 0.0004(19) 0.0195(17) -0.0229(19)
C33 0.0565(16) 0.0565(17) 0.0414(14) 0.0033(13) 0.0250(13) -0.0003(13)
C9 0.0750(17) 0.0354(13) 0.0452(14) 0.0013(11) 0.0436(14) 0.0020(13)
C13 0.072(2) 0.087(3) 0.108(3) -0.033(2) 0.065(2) -0.0189(19)
C36 0.063(2) 0.134(4) 0.097(3) -0.023(3) 0.033(2) 0.007(2)
Cl2 0.1528(10) 0.0577(5) 0.0755(6) -0.0083(5) 0.0904(7) -0.0066(6)
N2 0.0477(12) 0.0346(12) 0.0433(13) 0.0011(10) 0.0299(11) -0.0028(10)
Cl1 0.1833(11) 0.0361(4) 0.1218(8) -0.0069(5) 0.1222(8) 0.0057(5)
C27 0.086(3) 0.144(5) 0.126(4) -0.001(4) 0.019(3) 0.027(3)
C38 0.138(5) 0.180(6) 0.124(4) -0.086(4) 0.058(4) -0.080(5)
C39 0.112(4) 0.221(7) 0.170(5) -0.073(5) 0.101(4) -0.078(4)

loop_
_atom_type_symbol
_atom_type_description
_atom_type_scat_dispersion_real
_atom_type_scat_dispersion_imag
_atom_type_scat_source
C C 0.0033 0.0016 'International Tables Vol C Tables 4.2.6.8 and 6.1.1.4'
H H 0.0000 0.0000 'International Tables Vol C Tables 4.2.6.8 and 6.1.1.4'
Pd Pd -0.9988 1.0072 'International Tables Vol C Tables 4.2.6.8 and 6.1.1.4'
Cl Cl 0.1484 0.1585 'International Tables Vol C Tables 4.2.6.8 and 6.1.1.4'
N N 0.0061 0.0033 'International Tables Vol C Tables 4.2.6.8 and 6.1.1.4'

loop_
_geom_angle_atom_site_label_1
_geom_angle_atom_site_label_2
_geom_angle_atom_site_label_3
_geom_angle
N2 Pd1 N1 80.44(8)
N2 Pd1 Cl2 174.60(8)
N1 Pd1 Cl2 94.17(6)
N2 Pd1 Cl1 94.80(7)
N1 Pd1 Cl1 175.18(6)
Cl2 Pd1 Cl1 90.60(4)
C7 C8 C3 120.6(3)
C7 C8 C9 125.6(3)
C3 C8 C9 113.9(2)
C6 C7 C8 118.4(3)
C6 C7 H7 120.8
C8 C7 H7 120.8
C4 C3 C8 120.3(3)
C4 C3 C2 125.5(3)
C8 C3 C2 114.2(2)
C3 C4 C5 118.7(3)
C3 C4 H4 120.6
C5 C4 H4 120.6
C16 C15 C14 118.8(3)
C16 C15 H15 120.6
C14 C15 H15 120.6
C12 C11 C16 119.8(3)
C12 C11 C9 125.9(3)
C16 C11 C9 114.3(2)
C15 C16 C11 120.7(3)
C15 C16 C2 125.7(3)
C11 C16 C2 113.5(2)
N1 C1 C10 117.5(2)
N1 C1 C2 130.2(2)
C10 C1 C2 112.3(2)
C1 C2 C3 103.2(2)
C1 C2 C16 104.5(2)
C3 C2 C16 107.5(2)
C1 C2 H2 113.5
C3 C2 H2 113.5
C16 C2 H2 113.5
C22 C17 C18 123.7(2)
C22 C17 N2 116.8(2)
C18 C17 N2 119.6(2)
C19 C18 C17 116.4(3)
C19 C18 C24 120.1(3)
C17 C18 C24 123.4(3)
C6 C5 C4 121.1(3)
C6 C5 H5 119.4
C4 C5 H5 119.4
C17 C22 C21 116.1(3)
C17 C22 C23 122.9(3)
C21 C22 C23 121.0(3)
C1 N1 C40 119.7(2)
C1 N1 Pd1 112.05(16)
C40 N1 Pd1 128.20(15)
C40 C29 C30 116.9(3)
C40 C29 C35 122.7(2)
C30 C29 C35 120.3(3)
C33 C40 C29 123.0(2)
C33 C40 N1 117.4(2)
C29 C40 N1 119.6(2)
C29 C35 C36 109.3(3)
C29 C35 C37 113.1(3)
C36 C35 C37 110.6(3)
C29 C35 H35 107.9
C36 C35 H35 107.9
C37 C35 H35 107.9
C5 C6 C7 120.9(3)
C5 C6 H6 119.6
C7 C6 H6 119.6
C21 C20 C19 120.3(3)
C21 C20 H20 119.9
C19 C20 H20 119.9
C18 C24 C26 110.7(3)
C18 C24 C25 113.5(3)
C26 C24 C25 109.4(4)
C18 C24 H24 107.6
C26 C24 H24 107.6
C25 C24 H24 107.6
C24 C25 H25A 109.5
C24 C25 H25B 109.5
H25A C25 H25B 109.5
C24 C25 H25C 109.5
H25A C25 H25C 109.5
H25B C25 H25C 109.5
C20 C19 C18 121.0(3)
C20 C19 H19 119.5
C18 C19 H19 119.5
C20 C21 C22 122.4(3)
C20 C21 H21 118.8
C22 C21 H21 118.8
C30 C31 C32 120.2(3)
C30 C31 H31 119.9
C32 C31 H31 119.9
C31 C32 C33 121.5(3)
C31 C32 H32 119.2
C33 C32 H32 119.2
C31 C30 C29 121.0(3)
C31 C30 H30 119.5
C29 C30 H30 119.5
C13 C14 C15 121.0(3)
C13 C14 H14 119.5
C15 C14 H14 119.5
C22 C23 C28 111.8(5)
C22 C23 C27 110.5(4)
C28 C23 C27 110.4(4)
C22 C23 H23 108.0
C28 C23 H23 108.0
C27 C23 H23 108.0
C24 C26 H26A 109.5
C24 C26 H26B 109.5
H26A C26 H26B 109.5
C24 C26 H26C 109.5
H26A C26 H26C 109.5
H26B C26 H26C 109.5
C11 C12 C13 118.7(3)
C11 C12 H12 120.7
C13 C12 H12 120.7
C23 C28 H28A 109.5
C23 C28 H28B 109.5
H28A C28 H28B 109.5
C23 C28 H28C 109.5
H28A C28 H28C 109.5
H28B C28 H28C 109.5
C35 C37 H37A 109.5
C35 C37 H37B 109.5
H37A C37 H37B 109.5
C35 C37 H37C 109.5
H37A C37 H37C 109.5
H37B C37 H37C 109.5
N2 C10 C1 116.8(2)
N2 C10 C9 130.8(2)
C1 C10 C9 112.4(2)
C39 C34 C33 111.8(4)
C39 C34 C38 111.6(4)
C33 C34 C38 110.7(3)
C39 C34 H34 107.5
C33 C34 H34 107.5
C38 C34 H34 107.5
C40 C33 C32 117.3(3)
C40 C33 C34 122.5(3)
C32 C33 C34 120.2(3)
C11 C9 C10 105.8(2)
C11 C9 C8 107.0(2)
C10 C9 C8 103.28(19)
C11 C9 H9 113.3
C10 C9 H9 113.3
C8 C9 H9 113.3
C14 C13 C12 120.9(3)
C14 C13 H13 119.5
C12 C13 H13 119.5
C35 C36 H36A 109.5
C35 C36 H36B 109.5
H36A C36 H36B 109.5
C35 C36 H36C 109.5
H36A C36 H36C 109.5
H36B C36 H36C 109.5
C10 N2 C17 120.5(2)
C10 N2 Pd1 113.02(18)
C17 N2 Pd1 126.41(18)
C23 C27 H27A 109.5
C23 C27 H27B 109.5
H27A C27 H27B 109.5
C23 C27 H27C 109.5
H27A C27 H27C 109.5
H27B C27 H27C 109.5
C34 C38 H38A 109.5
C34 C38 H38B 109.5
H38A C38 H38B 109.5
C34 C38 H38C 109.5
H38A C38 H38C 109.5
H38B C38 H38C 109.5
C34 C39 H39A 109.5
C34 C39 H39B 109.5
H39A C39 H39B 109.5
C34 C39 H39C 109.5
H39A C39 H39C 109.5
H39B C39 H39C 109.5

loop_
_geom_bond_atom_site_label_1
_geom_bond_atom_site_label_2
_geom_bond_distance
Pd1 N2 2.042(2)
Pd1 N1 2.0555(19)
Pd1 Cl2 2.2568(9)
Pd1 Cl1 2.2673(8)
C8 C7 1.387(4)
C8 C3 1.392(4)
C8 C9 1.526(4)
C7 C6 1.377(5)
C7 H7 0.9300
C3 C4 1.372(4)
C3 C2 1.526(4)
C4 C5 1.386(5)
C4 H4 0.9300
C15 C16 1.372(4)
C15 C14 1.382(5)
C15 H15 0.9300
C11 C12 1.383(4)
C11 C16 1.398(4)
C11 C9 1.514(4)
C16 C2 1.539(4)
C1 N1 1.280(3)
C1 C10 1.481(3)
C1 C2 1.518(3)
C2 H2 0.9800
C17 C22 1.380(4)
C17 C18 1.392(4)
C17 N2 1.451(3)
C18 C19 1.394(4)
C18 C24 1.509(5)
C5 C6 1.366(5)
C5 H5 0.9300
C22 C21 1.399(4)
C22 C23 1.508(5)
N1 C40 1.454(3)
C29 C40 1.394(4)
C29 C30 1.399(4)
C29 C35 1.518(4)
C40 C33 1.380(4)
C35 C36 1.528(5)
C35 C37 1.535(5)
C35 H35 0.9800
C6 H6 0.9300
C20 C21 1.333(6)
C20 C19 1.381(5)
C20 H20 0.9300
C24 C26 1.518(6)
C24 C25 1.536(6)
C24 H24 0.9800
C25 H25A 0.9600
C25 H25B 0.9600
C25 H25C 0.9600
C19 H19 0.9300
C21 H21 0.9300
C31 C30 1.368(5)
C31 C32 1.367(5)
C31 H31 0.9300
C32 C33 1.387(4)
C32 H32 0.9300
C30 H30 0.9300
C14 C13 1.361(6)
C14 H14 0.9300
C23 C28 1.527(8)
C23 C27 1.529(8)
C23 H23 0.9800
C26 H26A 0.9600
C26 H26B 0.9600
C26 H26C 0.9600
C12 C13 1.388(5)
C12 H12 0.9300
C28 H28A 0.9600
C28 H28B 0.9600
C28 H28C 0.9600
C37 H37A 0.9600
C37 H37B 0.9600
C37 H37C 0.9600
C10 N2 1.277(3)
C10 C9 1.521(4)
C34 C39 1.488(7)
C34 C33 1.524(4)
C34 C38 1.543(6)
C34 H34 0.9800
C9 H9 0.9800
C13 H13 0.9300
C36 H36A 0.9600
C36 H36B 0.9600
C36 H36C 0.9600
C27 H27A 0.9600
C27 H27B 0.9600
C27 H27C 0.9600
C38 H38A 0.9600
C38 H38B 0.9600
C38 H38C 0.9600
C39 H39A 0.9600
C39 H39B 0.9600
C39 H39C 0.9600

loop_
_geom_torsion_atom_site_label_1
_geom_torsion_atom_site_label_2
_geom_torsion_atom_site_label_3
_geom_torsion_atom_site_label_4
_geom_torsion
C3 C8 C7 C6 -1.1(4)
C9 C8 C7 C6 179.4(3)
C7 C8 C3 C4 2.6(4)
C9 C8 C3 C4 -177.8(2)
C7 C8 C3 C2 -177.9(2)
C9 C8 C3 C2 1.7(3)
C8 C3 C4 C5 -2.5(4)
C2 C3 C4 C5 178.0(3)
C14 C15 C16 C11 -0.1(4)
C14 C15 C16 C2 -177.6(3)
C12 C11 C16 C15 -0.4(4)
C9 C11 C16 C15 -178.8(3)
C12 C11 C16 C2 177.4(3)
C9 C11 C16 C2 -1.0(3)
N1 C1 C2 C3 -126.2(3)
C10 C1 C2 C3 55.8(3)
N1 C1 C2 C16 121.5(3)
C10 C1 C2 C16 -56.6(3)
C4 C3 C2 C1 120.6(3)
C8 C3 C2 C1 -58.9(2)
C4 C3 C2 C16 -129.3(3)
C8 C3 C2 C16 51.3(3)
C15 C16 C2 C1 -124.8(3)
C11 C16 C2 C1 57.6(3)
C15 C16 C2 C3 126.0(3)
C11 C16 C2 C3 -51.7(3)
C22 C17 C18 C19 -2.8(4)
N2 C17 C18 C19 177.4(3)
C22 C17 C18 C24 176.6(3)
N2 C17 C18 C24 -3.2(4)
C3 C4 C5 C6 1.0(4)
C18 C17 C22 C21 3.2(4)
N2 C17 C22 C21 -176.9(3)
C18 C17 C22 C23 -176.2(3)
N2 C17 C22 C23 3.6(5)
C10 C1 N1 C40 173.5(2)
C2 C1 N1 C40 -4.4(4)
C10 C1 N1 Pd1 -4.4(3)
C2 C1 N1 Pd1 177.7(2)
N2 Pd1 N1 C1 4.72(17)
Cl2 Pd1 N1 C1 -175.60(16)
Cl1 Pd1 N1 C1 -4.2(10)
N2 Pd1 N1 C40 -173.0(2)
Cl2 Pd1 N1 C40 6.7(2)
Cl1 Pd1 N1 C40 178(15)
C30 C29 C40 C33 2.4(4)
C35 C29 C40 C33 -174.7(3)
C30 C29 C40 N1 -177.2(2)
C35 C29 C40 N1 5.7(4)
C1 N1 C40 C33 -100.7(3)
Pd1 N1 C40 C33 76.8(3)
C1 N1 C40 C29 78.9(3)
Pd1 N1 C40 C29 -103.5(2)
C40 C29 C35 C36 85.4(4)
C30 C29 C35 C36 -91.7(4)
C40 C29 C35 C37 -150.9(3)
C30 C29 C35 C37 32.1(4)
C4 C5 C6 C7 0.5(5)
C8 C7 C6 C5 -0.5(5)
C19 C18 C24 C26 84.2(4)
C17 C18 C24 C26 -95.2(4)
C19 C18 C24 C25 -39.4(4)
C17 C18 C24 C25 141.3(3)
C21 C20 C19 C18 0.6(5)
C17 C18 C19 C20 0.8(4)
C24 C18 C19 C20 -178.6(3)
C19 C20 C21 C22 -0.1(6)
C17 C22 C21 C20 -1.7(5)
C23 C22 C21 C20 177.7(4)
C30 C31 C32 C33 0.5(5)
C32 C31 C30 C29 -0.7(5)
C40 C29 C30 C31 -0.8(5)
C35 C29 C30 C31 176.4(3)
C16 C15 C14 C13 0.6(5)
C17 C22 C23 C28 116.4(4)
C21 C22 C23 C28 -63.0(5)
C17 C22 C23 C27 -120.3(4)
C21 C22 C23 C27 60.3(5)
C16 C11 C12 C13 0.6(4)
C9 C11 C12 C13 178.8(3)
N1 C1 C10 N2 0.7(3)
C2 C1 C10 N2 179.0(2)
N1 C1 C10 C9 -176.9(2)
C2 C1 C10 C9 1.5(3)
C29 C40 C33 C32 -2.6(4)
N1 C40 C33 C32 177.1(2)
C29 C40 C33 C34 177.0(3)
N1 C40 C33 C34 -3.4(4)
C31 C32 C33 C40 1.0(5)
C31 C32 C33 C34 -178.5(3)
C39 C34 C33 C40 113.1(4)
C38 C34 C33 C40 -121.8(4)
C39 C34 C33 C32 -67.4(5)
C38 C34 C33 C32 57.7(5)
C12 C11 C9 C10 126.1(3)
C16 C11 C9 C10 -55.6(3)
C12 C11 C9 C8 -124.3(3)
C16 C11 C9 C8 54.0(3)
N2 C10 C9 C11 -122.5(3)
C1 C10 C9 C11 54.6(3)
N2 C10 C9 C8 125.3(3)
C1 C10 C9 C8 -57.6(3)
C7 C8 C9 C11 125.0(3)
C3 C8 C9 C11 -54.5(3)
C7 C8 C9 C10 -123.7(3)
C3 C8 C9 C10 56.8(3)
C15 C14 C13 C12 -0.4(5)
C11 C12 C13 C14 -0.2(5)
C1 C10 N2 C17 -172.9(2)
C9 C10 N2 C17 4.1(4)
C1 C10 N2 Pd1 3.4(3)
C9 C10 N2 Pd1 -179.5(2)
C22 C17 N2 C10 96.1(3)
C18 C17 N2 C10 -84.1(3)
C22 C17 N2 Pd1 -79.7(3)
C18 C17 N2 Pd1 100.2(3)
N1 Pd1 N2 C10 -4.38(19)
Cl2 Pd1 N2 C10 -7.8(10)
Cl1 Pd1 N2 C10 174.88(19)
N1 Pd1 N2 C17 171.7(2)
Cl2 Pd1 N2 C17 168.2(7)
Cl1 Pd1 N2 C17 -9.1(2)
